data_4512295
loop_
_publ_author_name
'Zhao, Jun-Wei'
'Cao, Jing'
'Li, Yan-Zhou'
'Zhang, Jing'
'Chen, Li-Juan'

_publ_section_title
;
 First Tungstoantimonate-Based Transition-Metal--Lanthanide Heterometallic
 Hybrids Functionalized by Amino Acid Ligands
;
_journal_issue 12
_journal_name_full 'Crystal Growth &amp; Design'
_journal_page_first 6217
_journal_paper_doi 10.1021/cg5007988
_journal_volume 14
_journal_year 2014
_chemical_formula_sum 'C8 H110 Eu2 Fe4 N2 O118 Sb2 W18'
_chemical_formula_weight 6203.10
_chemical_name_systematic
; 
 ? 
;
_space_group_IT_number 2
_symmetry_cell_setting triclinic
_symmetry_space_group_name_Hall '-P 1'
_symmetry_space_group_name_H-M 'P -1'
_atom_sites_solution_hydrogens geom
_atom_sites_solution_primary direct
_atom_sites_solution_secondary difmap
_audit_creation_method SHELXL-97
_cell_angle_alpha 106.9480(10)
_cell_angle_beta 99.9240(10)
_cell_angle_gamma 96.9080(10)
_cell_formula_units_Z 1
_cell_length_a 12.6012(6)
_cell_length_b 13.5607(6)
_cell_length_c 16.2390(7)
_cell_measurement_reflns_used 8916
_cell_measurement_temperature 296(2)
_cell_measurement_theta_max 25.00
_cell_measurement_theta_min 1.90
_cell_volume 2571.5(2)
_computing_cell_refinement 'Bruker XSCANS'
_computing_data_collection 'Bruker XSCANS'
_computing_data_reduction 'Bruker SHELXTL'
_computing_molecular_graphics 'Bruker SHELXTL'
_computing_publication_material 'Bruker SHELXTL'
_computing_structure_refinement 'SHELXL-97 (Sheldrick, 1997)'
_computing_structure_solution 'SHELXS-97 (Sheldrick, 1990)'
_diffrn_ambient_temperature 296(2)
_diffrn_detector_area_resol_mean none
_diffrn_measured_fraction_theta_full 0.985
_diffrn_measured_fraction_theta_max 0.985
_diffrn_measurement_device_type 'Bruker P4'
_diffrn_measurement_method '\w scans'
_diffrn_radiation_monochromator graphite
_diffrn_radiation_source 'fine-focus sealed tube'
_diffrn_radiation_type MoK\a
_diffrn_radiation_wavelength 0.71073
_diffrn_reflns_av_R_equivalents 0.0293
_diffrn_reflns_av_sigmaI/netI 0.0533
_diffrn_reflns_limit_h_max 14
_diffrn_reflns_limit_h_min -14
_diffrn_reflns_limit_k_max 16
_diffrn_reflns_limit_k_min -15
_diffrn_reflns_limit_l_max 11
_diffrn_reflns_limit_l_min -19
_diffrn_reflns_number 13203
_diffrn_reflns_theta_full 25.00
_diffrn_reflns_theta_max 25.00
_diffrn_reflns_theta_min 1.90
_diffrn_standards_decay_% none
_diffrn_standards_interval_count none
_diffrn_standards_interval_time none
_diffrn_standards_number none
_exptl_absorpt_coefficient_mu 22.432
_exptl_absorpt_correction_T_max 0.1238
_exptl_absorpt_correction_T_min 0.0403
_exptl_absorpt_correction_type multi-scan
_exptl_absorpt_process_details SADABS
_exptl_crystal_colour 'green yellow'
_exptl_crystal_density_diffrn 4.006
_exptl_crystal_density_method 'not measured'
_exptl_crystal_description 'cubic block'
_exptl_crystal_F_000 2780
_exptl_crystal_size_max 0.40
_exptl_crystal_size_mid 0.18
_exptl_crystal_size_min 0.16
_refine_diff_density_max 3.247
_refine_diff_density_min -2.654
_refine_diff_density_rms 0.331
_refine_ls_extinction_coef 0.00032(3)
_refine_ls_extinction_expression Fc^*^=kFc[1+0.001xFc^2^\l^3^/sin(2\q)]^-1/4^
_refine_ls_extinction_method SHELXL
_refine_ls_goodness_of_fit_ref 1.063
_refine_ls_hydrogen_treatment constr
_refine_ls_matrix_type full
_refine_ls_number_parameters 639
_refine_ls_number_reflns 8916
_refine_ls_number_restraints 14
_refine_ls_restrained_S_all 1.064
_refine_ls_R_factor_all 0.0435
_refine_ls_R_factor_gt 0.0393
_refine_ls_shift/su_max 0.004
_refine_ls_shift/su_mean 0.000
_refine_ls_structure_factor_coef Fsqd
_refine_ls_weighting_details 'calc w=1/[\s^2^(Fo^2^)+(0.0317P)^2^+58.7474P] where P=(Fo^2^+2Fc^2^)/3'
_refine_ls_weighting_scheme calc
_refine_ls_wR_factor_gt 0.0927
_refine_ls_wR_factor_ref 0.0948
_reflns_number_gt 8196
_reflns_number_total 8916
_reflns_threshold_expression >2sigma(I)
_cod_data_source_file cg5007988_si_002.cif
_cod_data_source_block 4
_cod_depositor_comments
;
The following automatic conversions were performed:

'_symmetry_cell_setting' value 'Triclinic' changed to 'triclinic'
according to
/home/saulius/struct/COD-crude-data--automatic-downloads/rss-feeds/ACS/lib/dictionaries/cif_core.dic
dictionary named 'cif_core.dic' version 2.4.2 from 2011-04-26.

Automatic conversion script
Id: cif_fix_values 2935 2014-11-11 08:27:57Z andrius 

 Adding full bibliography for 4512292--4512298.cif.
;
_cod_original_sg_symbol_H-M P-1
_cod_database_code 4512295

loop_
_symmetry_equiv_pos_as_xyz
'x, y, z'
'-x, -y, -z'

loop_
_atom_site_label
_atom_site_type_symbol
_atom_site_fract_x
_atom_site_fract_y
_atom_site_fract_z
_atom_site_U_iso_or_equiv
_atom_site_adp_type
_atom_site_occupancy
_atom_site_symmetry_multiplicity
_atom_site_calc_flag
_atom_site_refinement_flags
Sb1 Sb 0.35725(6) 0.35989(6) 0.34601(5) 0.00874(17) Uani 1 1 d .
W1 W 0.35688(4) 0.61547(4) 0.47126(3) 0.01007(12) Uani 1 1 d .
W2 W 0.09777(4) 0.48673(4) 0.37931(3) 0.01220(12) Uani 1 1 d .
W3 W 0.24879(4) 0.57439(4) 0.25582(3) 0.01274(12) Uani 1 1 d .
W4 W 0.46869(4) 0.43887(4) 0.17937(3) 0.01303(12) Uani 1 1 d .
W5 W 0.21482(4) 0.31105(4) 0.09634(3) 0.01309(12) Uani 1 1 d .
W6 W 0.04529(4) 0.21488(4) 0.23231(3) 0.01258(12) Uani 1 1 d .
W7 W 0.15166(4) 0.25456(4) 0.44322(3) 0.01375(13) Uani 1 1 d .
W8 W 0.24615(4) 0.08976(4) 0.28994(3) 0.01428(13) Uani 1 1 d .
W9 W 0.41464(4) 0.18385(4) 0.15311(3) 0.01520(13) Uani 1 1 d .
Fe1 Fe 0.37871(13) 0.42927(12) 0.60198(11) 0.0115(4) Uani 1 1 d .
O1W O 0.2414(7) 0.4523(7) 0.6530(7) 0.025(2) Uani 1 1 d .
O2W O 0.4085(8) 0.3187(7) 0.6630(7) 0.026(2) Uani 1 1 d .
O5W O 0.0197(15) 0.3788(14) -0.1206(13) 0.092 Uiso 1 1 d .
O6W O 0.2742(11) 0.3786(10) -0.0960(8) 0.054(4) Uani 1 1 d .
O7W O 0.0830(18) 0.3476(17) -0.2652(15) 0.116(7) Uiso 1 1 d .
O8W O -0.0574(14) 0.1819(14) -0.2795(12) 0.084 Uiso 1 1 d .
O9W O 0.2422(13) 0.2245(14) -0.2697(10) 0.075(5) Uani 1 1 d .
O10W O 0.081(2) 0.0593(19) -0.2840(17) 0.130(8) Uiso 1 1 d .
O11W O 0.0114(18) 0.1047(15) -0.1257(13) 0.106(6) Uani 1 1 d U
O12W O 0.2553(14) 0.1472(12) -0.1188(11) 0.086(6) Uani 1 1 d .
O13W O 0.207(3) 0.019(3) 0.580(2) 0.089(11) Uani 0.50 1 d P
O14W O 0.354(2) 0.8800(11) 0.3991(11) 0.116(9) Uani 1 1 d .
O15W O -0.079(3) 0.468(3) -0.007(3) 0.098(12) Uani 0.50 1 d P
O16W O -0.1349(14) 0.2011(15) -0.0097(10) 0.085(5) Uani 1 1 d .
O17W O 0.1189(14) 0.0034(11) 0.0056(11) 0.083(5) Uani 1 1 d .
O18W O -0.0953(13) 0.3957(12) 0.1315(11) 0.074(5) Uani 1 1 d .
O19W O 0.2557(12) 0.6473(12) 0.7704(11) 0.075(5) Uani 1 1 d .
O20W O -0.1197(15) 0.1995(17) 0.5566(14) 0.103(6) Uani 1 1 d .
O21W O 0.1648(8) 0.7130(8) 0.6314(7) 0.035(3) Uani 1 1 d .
O23W O 0.303(2) 0.945(2) 0.8575(19) 0.145(9) Uiso 1 1 d .
O22W O 0.680(3) 0.132(3) 0.079(3) 0.097(11) Uiso 0.50 1 d P
O24W O 0.386(2) 1.0458(18) 0.8176(17) 0.053(7) Uani 0.50 1 d P
O25W O 0.3787(13) 0.1334(10) 0.5420(9) 0.067(5) Uani 1 1 d .
O1 O 0.4814(7) 0.5909(7) 0.4392(6) 0.0191(19) Uani 1 1 d .
O2 O 0.2748(6) 0.4775(6) 0.3540(5) 0.0104(17) Uani 1 1 d U
O3 O 0.3558(7) 0.5312(7) 0.5381(6) 0.019(2) Uani 1 1 d .
O4 O 0.3947(7) 0.7413(6) 0.5513(5) 0.0144(18) Uani 1 1 d .
O5 O 0.3130(11) 0.6708(12) 0.3687(10) 0.013(3) Uiso 0.80 1 d P
O5' O 0.332(5) 0.666(5) 0.361(4) 0.010 Uiso 0.20 1 d P
O6 O 0.1908(12) 0.6056(9) 0.4647(10) 0.011 Uiso 0.80 1 d P
O6' O 0.199(5) 0.585(4) 0.464(4) 0.010 Uiso 0.20 1 d P
O7 O -0.0260(7) 0.5167(7) 0.3979(6) 0.022(2) Uani 1 1 d .
O8 O 0.1232(7) 0.3938(6) 0.4434(5) 0.0146(18) Uani 1 1 d .
O9 O 0.0512(6) 0.3616(6) 0.2752(6) 0.0141(18) Uani 1 1 d .
O10 O 0.1147(12) 0.5618(10) 0.2918(10) 0.010 Uiso 0.80 1 d P
O10' O 0.109(5) 0.545(4) 0.299(4) 0.010 Uiso 0.20 1 d P
O11 O 0.2225(8) 0.6612(7) 0.1985(6) 0.024(2) Uani 1 1 d .
O12 O 0.1870(7) 0.4376(6) 0.1648(5) 0.0155(18) Uani 1 1 d .
O13 O 0.3845(7) 0.5462(6) 0.2294(6) 0.0159(18) Uiso 1 1 d .
O14 O 0.3453(7) 0.3300(6) 0.2163(5) 0.0127(17) Uani 1 1 d .
O15 O 0.5574(8) 0.5092(8) 0.1393(7) 0.030(2) Uani 1 1 d .
O16 O 0.5015(7) 0.2998(7) 0.1346(6) 0.0171(19) Uani 1 1 d .
O17 O 0.5437(7) 0.4590(6) 0.2916(5) 0.0137(18) Uani 1 1 d .
O18 O 0.3418(7) 0.3938(7) 0.0809(6) 0.0161(18) Uani 1 1 d .
O19 O 0.1360(7) 0.2901(7) -0.0089(6) 0.019(2) Uani 1 1 d .
O20 O 0.2905(7) 0.1959(7) 0.0662(6) 0.0179(19) Uani 1 1 d .
O21 O 0.1178(7) 0.2354(6) 0.1421(6) 0.0157(18) Uani 1 1 d .
O22 O -0.0864(7) 0.1701(7) 0.1725(6) 0.020(2) Uani 1 1 d .
O23 O 0.2195(6) 0.2553(6) 0.3204(5) 0.0112(17) Uani 1 1 d .
O24 O 0.0975(6) 0.0854(6) 0.2211(6) 0.0160(19) Uani 1 1 d .
O25 O 0.0218(7) 0.2119(7) 0.3443(6) 0.0168(19) Uani 1 1 d .
O26 O 0.0891(8) 0.2384(7) 0.5259(6) 0.024(2) Uani 1 1 d .
O27 O 0.1817(7) 0.1170(6) 0.3949(6) 0.0154(18) Uani 1 1 d .
O28 O 0.2913(7) 0.3153(6) 0.5012(6) 0.0168(19) Uani 1 1 d .
O29 O 0.2346(8) -0.0456(7) 0.2673(6) 0.022(2) Uani 1 1 d .
O30 O 0.3010(7) 0.1082(7) 0.1929(6) 0.0173(19) Uani 1 1 d .
O31 O 0.3813(7) 0.1415(6) 0.3617(6) 0.0178(19) Uani 1 1 d .
O32 O 0.4573(7) 0.0798(7) 0.0843(6) 0.023(2) Uani 1 1 d .
O33 O 0.5038(7) 0.2086(7) 0.2620(6) 0.0171(19) Uani 1 1 d .
Eu1 Eu 0.11604(6) 0.23728(6) -0.17057(5) 0.02582(18) Uani 1 1 d .
Fe2 Fe 0.53272(14) 0.13397(13) 0.34590(12) 0.0151(4) Uani 1 1 d .
O3W O 0.6864(8) 0.1178(8) 0.3240(7) 0.032(2) Uani 1 1 d .
O4W O 0.5515(9) 0.0461(8) 0.4307(7) 0.036(3) Uani 1 1 d .
O34 O 0.4794(8) -0.0066(7) 0.2493(6) 0.025(2) Uani 1 1 d .
O35 O 0.5731(15) -0.1256(14) 0.2655(13) 0.088 Uiso 1 1 d .
H35A H 0.5901 -0.0923 0.3182 0.131 Uiso 1 1 calc R
O36 O 0.5175(14) -0.2138(14) 0.0550(12) 0.083 Uiso 1 1 d .
H36A H 0.5549 -0.1569 0.0853 0.125 Uiso 1 1 calc R
N1 N 0.3390(16) -0.1194(16) 0.1083(15) 0.084(6) Uiso 1 1 d D
H1A H 0.3216 -0.1364 0.0517 0.100 Uiso 1 1 calc R
H1B H 0.3128 -0.0699 0.1403 0.100 Uiso 1 1 calc R
C1 C 0.494(2) -0.089(2) 0.2265(19) 0.081 Uiso 1 1 d .
C2 C 0.413(2) -0.1750(19) 0.1501(17) 0.082 Uiso 1 1 d D
H2A H 0.3670 -0.2078 0.1810 0.098 Uiso 1 1 calc R
C3 C 0.465(2) -0.2590(17) 0.108(2) 0.091(9) Uani 1 1 d U
H3A H 0.5133 -0.2838 0.1489 0.110 Uiso 1 1 calc R
C4 C 0.377(3) -0.349(3) 0.033(2) 0.146(17) Uani 1 1 d U
H4A H 0.4135 -0.4010 0.0011 0.219 Uiso 1 1 calc R
H4D H 0.3380 -0.3191 -0.0075 0.219 Uiso 1 1 calc R
H4B H 0.3258 -0.3815 0.0589 0.219 Uiso 1 1 calc R

loop_
_atom_site_aniso_label
_atom_site_aniso_U_11
_atom_site_aniso_U_22
_atom_site_aniso_U_33
_atom_site_aniso_U_23
_atom_site_aniso_U_13
_atom_site_aniso_U_12
Sb1 0.0095(4) 0.0092(4) 0.0077(4) 0.0035(3) 0.0023(3) -0.0001(3)
W1 0.0101(2) 0.0101(2) 0.0092(2) 0.00272(19) 0.00138(19) 0.00034(18)
W2 0.0094(2) 0.0132(2) 0.0130(3) 0.0028(2) 0.00278(19) 0.00098(18)
W3 0.0154(2) 0.0134(2) 0.0106(3) 0.0060(2) 0.0020(2) 0.00251(19)
W4 0.0129(2) 0.0166(3) 0.0097(3) 0.0051(2) 0.0038(2) -0.00125(19)
W5 0.0140(2) 0.0153(2) 0.0084(2) 0.00329(19) 0.0010(2) 0.00016(19)
W6 0.0107(2) 0.0133(2) 0.0115(3) 0.00315(19) 0.00077(19) -0.00194(18)
W7 0.0122(2) 0.0171(3) 0.0117(3) 0.0065(2) 0.0025(2) -0.00266(19)
W8 0.0140(2) 0.0103(2) 0.0174(3) 0.0052(2) 0.0016(2) -0.00132(18)
W9 0.0178(3) 0.0154(3) 0.0123(3) 0.0031(2) 0.0043(2) 0.0044(2)
Fe1 0.0071(8) 0.0091(8) 0.0112(9) -0.0032(7) -0.0056(7) 0.0019(6)
O1W 0.012(4) 0.031(5) 0.028(6) 0.005(4) 0.005(4) 0.001(4)
O2W 0.037(6) 0.018(5) 0.028(6) 0.015(4) 0.006(5) 0.000(4)
O6W 0.063(8) 0.051(7) 0.040(7) 0.019(6) 0.010(6) -0.033(6)
O9W 0.070(10) 0.113(13) 0.055(9) 0.026(9) 0.038(8) 0.024(9)
O11W 0.122(10) 0.093(9) 0.088(9) 0.031(7) 0.019(8) -0.030(7)
O12W 0.089(12) 0.064(10) 0.082(12) 0.013(9) -0.038(10) 0.030(9)
O13W 0.11(3) 0.07(2) 0.10(3) 0.02(2) 0.07(2) 0.02(2)
O14W 0.21(2) 0.038(8) 0.060(11) 0.013(8) -0.060(13) 0.012(11)
O15W 0.10(3) 0.09(3) 0.10(3) 0.02(2) 0.02(2) 0.05(2)
O16W 0.082(11) 0.124(15) 0.040(9) 0.012(9) 0.005(8) 0.022(11)
O17W 0.084(11) 0.051(9) 0.074(11) -0.014(8) -0.009(9) -0.020(8)
O18W 0.071(10) 0.066(9) 0.080(11) 0.039(9) -0.021(9) 0.005(8)
O19W 0.066(10) 0.065(9) 0.073(11) 0.001(8) -0.010(8) 0.029(8)
O20W 0.074(12) 0.138(17) 0.114(16) 0.065(14) 0.024(11) 0.015(12)
O21W 0.030(6) 0.038(6) 0.030(6) 0.000(5) 0.009(5) -0.001(5)
O24W 0.074(18) 0.030(12) 0.050(16) -0.006(11) 0.030(14) 0.015(12)
O25W 0.106(12) 0.044(8) 0.050(9) 0.011(7) -0.003(8) 0.044(8)
O1 0.020(5) 0.020(5) 0.014(5) 0.003(4) 0.002(4) -0.001(4)
O2 0.012(4) 0.004(3) 0.013(4) 0.001(3) 0.004(3) -0.003(3)
O3 0.010(4) 0.023(5) 0.018(5) 0.008(4) -0.008(4) -0.007(4)
O4 0.015(4) 0.014(4) 0.007(4) -0.001(3) -0.004(3) -0.003(3)
O7 0.013(4) 0.023(5) 0.025(5) 0.003(4) -0.002(4) 0.008(4)
O8 0.018(4) 0.012(4) 0.012(4) 0.005(3) 0.000(4) -0.004(3)
O9 0.009(4) 0.017(4) 0.015(5) 0.004(4) 0.004(3) 0.003(3)
O11 0.031(5) 0.025(5) 0.023(5) 0.018(4) 0.004(4) 0.010(4)
O12 0.018(4) 0.017(4) 0.010(4) 0.004(4) 0.003(4) 0.001(4)
O14 0.018(4) 0.010(4) 0.009(4) 0.003(3) -0.001(3) -0.001(3)
O15 0.029(5) 0.030(5) 0.037(6) 0.020(5) 0.017(5) -0.006(4)
O16 0.015(4) 0.017(4) 0.019(5) 0.007(4) 0.006(4) 0.000(4)
O17 0.018(4) 0.014(4) 0.007(4) 0.002(3) 0.000(3) 0.003(3)
O18 0.013(4) 0.023(5) 0.012(4) 0.009(4) 0.002(4) -0.006(4)
O19 0.016(4) 0.023(5) 0.013(5) 0.004(4) -0.003(4) -0.004(4)
O20 0.020(5) 0.018(4) 0.012(5) 0.003(4) -0.003(4) 0.004(4)
O21 0.017(4) 0.015(4) 0.015(5) 0.006(4) 0.001(4) 0.001(3)
O22 0.011(4) 0.024(5) 0.025(5) 0.010(4) -0.001(4) -0.003(4)
O23 0.011(4) 0.011(4) 0.013(4) 0.004(3) 0.007(3) 0.000(3)
O24 0.009(4) 0.019(4) 0.015(5) 0.003(4) -0.005(4) -0.001(3)
O25 0.010(4) 0.024(5) 0.018(5) 0.013(4) -0.001(4) -0.004(4)
O26 0.033(5) 0.028(5) 0.013(5) 0.011(4) 0.010(4) -0.005(4)
O27 0.017(4) 0.012(4) 0.023(5) 0.010(4) 0.012(4) 0.002(3)
O28 0.020(4) 0.015(4) 0.015(5) 0.005(4) 0.002(4) 0.000(4)
O29 0.031(5) 0.014(4) 0.025(5) 0.012(4) 0.003(4) 0.003(4)
O30 0.014(4) 0.018(4) 0.015(5) 0.007(4) -0.007(4) -0.005(3)
O31 0.022(5) 0.012(4) 0.015(5) 0.001(4) 0.007(4) -0.005(4)
O32 0.023(5) 0.023(5) 0.024(5) 0.006(4) 0.008(4) 0.007(4)
O33 0.022(5) 0.018(4) 0.013(5) 0.009(4) 0.001(4) 0.000(4)
Eu1 0.0251(4) 0.0323(4) 0.0211(4) 0.0118(3) 0.0038(3) 0.0030(3)
Fe2 0.0156(9) 0.0122(8) 0.0154(9) 0.0035(7) 0.0016(7) 0.0001(7)
O3W 0.023(5) 0.035(6) 0.037(6) 0.005(5) 0.013(5) 0.004(4)
O4W 0.053(7) 0.024(5) 0.030(6) 0.013(5) -0.003(5) 0.009(5)
O34 0.030(5) 0.016(5) 0.022(5) -0.004(4) 0.004(4) 0.010(4)
C3 0.101(19) 0.044(12) 0.14(2) 0.006(13) 0.085(17) 0.009(11)
C4 0.23(4) 0.10(2) 0.08(2) -0.019(17) 0.10(2) -0.04(2)

loop_
_atom_type_symbol
_atom_type_description
_atom_type_scat_dispersion_real
_atom_type_scat_dispersion_imag
_atom_type_scat_source
C C 0.0033 0.0016 'International Tables Vol C Tables 4.2.6.8 and 6.1.1.4'
H H 0.0000 0.0000 'International Tables Vol C Tables 4.2.6.8 and 6.1.1.4'
Fe Fe 0.3463 0.8444 'International Tables Vol C Tables 4.2.6.8 and 6.1.1.4'
N N 0.0061 0.0033 'International Tables Vol C Tables 4.2.6.8 and 6.1.1.4'
O O 0.0106 0.0060 'International Tables Vol C Tables 4.2.6.8 and 6.1.1.4'
Eu Eu -0.1578 3.6682 'International Tables Vol C Tables 4.2.6.8 and 6.1.1.4'
Sb Sb -0.5866 1.5461 'International Tables Vol C Tables 4.2.6.8 and 6.1.1.4'
W W -0.8490 6.8722 'International Tables Vol C Tables 4.2.6.8 and 6.1.1.4'

loop_
_geom_angle_atom_site_label_1
_geom_angle_atom_site_label_2
_geom_angle_atom_site_label_3
_geom_angle
_geom_angle_site_symmetry_1
_geom_angle_site_symmetry_3
O2 Sb1 O14 92.4(3) . .
O2 Sb1 O23 92.1(3) . .
O14 Sb1 O23 89.4(3) . .
O4 W1 O1 103.3(4) . .
O4 W1 O3 102.2(4) . .
O1 W1 O3 96.4(4) . .
O4 W1 O6' 101.6(15) . .
O1 W1 O6' 154.9(15) . .
O3 W1 O6' 80.8(15) . .
O4 W1 O5 94.3(5) . .
O1 W1 O5 91.0(4) . .
O3 W1 O5 159.8(5) . .
O6' W1 O5 84.5(17) . .
O4 W1 O6 95.4(4) . .
O1 W1 O6 159.6(5) . .
O3 W1 O6 87.3(5) . .
O6' W1 O6 8.2(14) . .
O5 W1 O6 79.5(5) . .
O4 W1 O5' 96.8(17) . .
O1 W1 O5' 82.9(17) . .
O3 W1 O5' 160.6(17) . .
O6' W1 O5' 92(2) . .
O5 W1 O5' 8.1(18) . .
O6 W1 O5' 87.0(17) . .
O4 W1 O2 164.3(3) . .
O1 W1 O2 86.3(3) . .
O3 W1 O2 88.8(3) . .
O6' W1 O2 68.8(16) . .
O5 W1 O2 72.9(5) . .
O6 W1 O2 73.7(4) . .
O5' W1 O2 71.8(17) . .
O7 W2 O10' 98(2) . .
O7 W2 O6' 105.4(16) . .
O10' W2 O6' 95(3) . .
O7 W2 O8 102.6(4) . .
O10' W2 O8 157(2) . .
O6' W2 O8 88.3(16) . .
O7 W2 O6 99.0(5) . .
O10' W2 O6 90(2) . .
O6' W2 O6 9.0(15) . .
O8 W2 O6 95.9(5) . .
O7 W2 O9 101.2(4) . .
O10' W2 O9 81.1(19) . .
O6' W2 O9 153.4(16) . .
O8 W2 O9 85.9(4) . .
O6 W2 O9 158.9(5) . .
O7 W2 O10 98.1(5) . .
O10' W2 O10 3(2) . .
O6' W2 O10 91.8(19) . .
O8 W2 O10 158.5(5) . .
O6 W2 O10 86.5(6) . .
O9 W2 O10 84.4(5) . .
O7 W2 O2 169.5(4) . .
O10' W2 O2 74(2) . .
O6' W2 O2 68.6(17) . .
O8 W2 O2 86.1(3) . .
O6 W2 O2 74.0(5) . .
O9 W2 O2 85.1(3) . .
O10 W2 O2 74.0(5) . .
O11 W3 O5' 100.3(19) . .
O11 W3 O10 97.7(5) . .
O5' W3 O10 97(2) . .
O11 W3 O5 99.5(6) . .
O5' W3 O5 9(2) . .
O10 W3 O5 88.6(6) . .
O11 W3 O13 100.2(4) . .
O5' W3 O13 85.1(19) . .
O10 W3 O13 161.2(4) . .
O5 W3 O13 94.0(4) . .
O11 W3 O12 102.2(4) . .
O5' W3 O12 156.6(19) . .
O10 W3 O12 85.9(5) . .
O5 W3 O12 158.2(5) . .
O13 W3 O12 84.8(4) . .
O11 W3 O10' 104.8(15) . .
O5' W3 O10' 97(3) . .
O10 W3 O10' 7.3(16) . .
O5 W3 O10' 89.1(18) . .
O13 W3 O10' 153.9(14) . .
O12 W3 O10' 82.8(17) . .
O11 W3 O2 169.9(4) . .
O5' W3 O2 73.0(19) . .
O10 W3 O2 76.0(4) . .
O5 W3 O2 72.8(5) . .
O13 W3 O2 87.0(3) . .
O12 W3 O2 85.4(3) . .
O10' W3 O2 69.2(15) . .
O15 W4 O17 103.2(4) . .
O15 W4 O16 100.9(4) . .
O17 W4 O16 93.3(4) . .
O15 W4 O18 100.5(4) . .
O17 W4 O18 156.0(4) . .
O16 W4 O18 86.5(4) . .
O15 W4 O13 100.7(4) . .
O17 W4 O13 88.3(4) . .
O16 W4 O13 157.5(4) . .
O18 W4 O13 83.1(4) . .
O15 W4 O14 173.0(4) . .
O17 W4 O14 82.2(3) . .
O16 W4 O14 74.2(3) . .
O18 W4 O14 74.6(3) . .
O13 W4 O14 83.7(3) . .
O19 W5 O12 104.5(4) . .
O19 W5 O21 100.7(4) . .
O12 W5 O21 90.9(4) . .
O19 W5 O20 97.6(4) . .
O12 W5 O20 157.1(4) . .
O21 W5 O20 91.2(4) . .
O19 W5 O18 95.5(4) . .
O12 W5 O18 86.2(4) . .
O21 W5 O18 163.8(4) . .
O20 W5 O18 85.5(4) . .
O19 W5 O14 167.6(4) . .
O12 W5 O14 83.9(3) . .
O21 W5 O14 88.1(3) . .
O20 W5 O14 73.3(3) . .
O18 W5 O14 75.7(3) . .
O22 W6 O9 102.6(4) . .
O22 W6 O25 98.8(4) . .
O9 W6 O25 86.8(4) . .
O22 W6 O24 100.9(4) . .
O9 W6 O24 156.3(3) . .
O25 W6 O24 86.9(4) . .
O22 W6 O21 100.3(4) . .
O9 W6 O21 88.7(4) . .
O25 W6 O21 160.9(3) . .
O24 W6 O21 89.9(4) . .
O22 W6 O23 171.8(4) . .
O9 W6 O23 83.5(3) . .
O25 W6 O23 75.9(3) . .
O24 W6 O23 72.8(3) . .
O21 W6 O23 85.1(3) . .
O26 W7 O28 103.3(4) . .
O26 W7 O27 100.9(4) . .
O28 W7 O27 96.2(4) . .
O26 W7 O8 100.5(4) . .
O28 W7 O8 88.3(4) . .
O27 W7 O8 156.5(4) . .
O26 W7 O25 99.3(4) . .
O28 W7 O25 156.3(4) . .
O27 W7 O25 86.1(4) . .
O8 W7 O25 80.8(3) . .
O26 W7 O23 172.1(4) . .
O28 W7 O23 83.3(3) . .
O27 W7 O23 73.9(3) . .
O8 W7 O23 83.8(3) . .
O25 W7 O23 74.7(3) . .
O29 W8 O31 103.5(4) . .
O29 W8 O30 101.1(4) . .
O31 W8 O30 90.5(4) . .
O29 W8 O27 96.9(4) . .
O31 W8 O27 89.3(4) . .
O30 W8 O27 161.5(3) . .
O29 W8 O24 96.2(4) . .
O31 W8 O24 160.3(4) . .
O30 W8 O24 87.1(4) . .
O27 W8 O24 86.9(4) . .
O29 W8 O23 166.5(4) . .
O31 W8 O23 87.1(3) . .
O30 W8 O23 87.1(3) . .
O27 W8 O23 74.5(3) . .
O24 W8 O23 73.3(3) . .
O32 W9 O33 104.3(4) . .
O32 W9 O16 100.0(4) . .
O33 W9 O16 91.4(4) . .
O32 W9 O30 100.5(4) . .
O33 W9 O30 87.4(4) . .
O16 W9 O30 159.0(4) . .
O32 W9 O20 97.9(4) . .
O33 W9 O20 157.5(4) . .
O16 W9 O20 88.7(4) . .
O30 W9 O20 84.6(4) . .
O32 W9 O14 167.4(4) . .
O33 W9 O14 87.1(3) . .
O16 W9 O14 74.1(3) . .
O30 W9 O14 85.0(3) . .
O20 W9 O14 71.2(3) . .
O17 Fe1 O28 175.0(4) 2_666 .
O17 Fe1 O3 91.0(4) 2_666 .
O28 Fe1 O3 91.2(4) . .
O17 Fe1 O1 91.7(4) 2_666 2_666
O28 Fe1 O1 92.8(4) . 2_666
O3 Fe1 O1 90.4(4) . 2_666
O17 Fe1 O2W 90.6(4) 2_666 .
O28 Fe1 O2W 87.5(4) . .
O3 Fe1 O2W 176.3(4) . .
O1 Fe1 O2W 86.3(4) 2_666 .
O17 Fe1 O1W 85.1(4) 2_666 .
O28 Fe1 O1W 90.3(4) . .
O3 Fe1 O1W 91.9(4) . .
O1 Fe1 O1W 176.0(4) 2_666 .
O2W Fe1 O1W 91.5(4) . .
W1 O1 Fe1 175.8(5) . 2_666
Sb1 O2 W1 110.5(4) . .
Sb1 O2 W2 129.0(4) . .
W1 O2 W2 94.8(3) . .
Sb1 O2 W3 127.9(4) . .
W1 O2 W3 95.2(3) . .
W2 O2 W3 90.9(3) . .
W1 O3 Fe1 168.9(6) . .
W1 O4 Fe2 165.2(5) . 2_666
W3 O5 W1 119.0(8) . .
W3 O5' W1 119(3) . .
W2 O6 W1 116.9(6) . .
W2 O6' W1 128(3) . .
W2 O8 W7 148.1(5) . .
W6 O9 W2 144.7(5) . .
W3 O10 W2 119.1(7) . .
W2 O10' W3 125(3) . .
W5 O12 W3 146.7(5) . .
W3 O13 W4 146.7(5) . .
Sb1 O14 W5 137.8(4) . .
Sb1 O14 W4 114.7(3) . .
W5 O14 W4 93.1(3) . .
Sb1 O14 W9 112.9(4) . .
W5 O14 W9 95.5(3) . .
W4 O14 W9 93.0(3) . .
W9 O16 W4 118.7(4) . .
W4 O17 Fe1 140.8(5) . 2_666
W5 O18 W4 116.0(4) . .
W5 O19 Eu1 150.3(5) . .
W5 O20 W9 119.9(4) . .
W5 O21 W6 154.1(5) . .
Sb1 O23 W8 113.7(4) . .
Sb1 O23 W7 114.0(4) . .
W8 O23 W7 94.1(3) . .
Sb1 O23 W6 138.2(4) . .
W8 O23 W6 95.5(3) . .
W7 O23 W6 91.8(3) . .
W6 O24 W8 118.5(4) . .
W6 O25 W7 117.2(4) . .
W7 O27 W8 117.5(4) . .
W7 O28 Fe1 143.3(5) . .
W8 O30 W9 146.8(5) . .
W8 O31 Fe2 134.4(5) . .
W9 O33 Fe2 137.4(5) . .
O5W Eu1 O12W 142.3(6) . .
O5W Eu1 O9W 127.6(6) . .
O12W Eu1 O9W 73.8(6) . .
O5W Eu1 O8W 77.5(6) . .
O12W Eu1 O8W 134.6(5) . .
O9W Eu1 O8W 99.3(6) . .
O5W Eu1 O6W 81.2(6) . .
O12W Eu1 O6W 76.7(5) . .
O9W Eu1 O6W 73.0(5) . .
O8W Eu1 O6W 145.5(5) . .
O5W Eu1 O11W 98.4(7) . .
O12W Eu1 O11W 76.9(7) . .
O9W Eu1 O11W 132.2(7) . .
O8W Eu1 O11W 76.0(7) . .
O6W Eu1 O11W 134.3(5) . .
O5W Eu1 O7W 63.0(7) . .
O12W Eu1 O7W 140.7(7) . .
O9W Eu1 O7W 68.6(7) . .
O8W Eu1 O7W 64.4(7) . .
O6W Eu1 O7W 81.8(6) . .
O11W Eu1 O7W 138.7(7) . .
O5W Eu1 O19 69.1(5) . .
O12W Eu1 O19 74.6(5) . .
O9W Eu1 O19 135.1(4) . .
O8W Eu1 O19 125.6(5) . .
O6W Eu1 O19 69.2(3) . .
O11W Eu1 O19 68.2(5) . .
O7W Eu1 O19 126.9(6) . .
O5W Eu1 O10W 139.1(7) . .
O12W Eu1 O10W 74.5(7) . .
O9W Eu1 O10W 67.9(7) . .
O8W Eu1 O10W 61.9(7) . .
O6W Eu1 O10W 136.4(7) . .
O11W Eu1 O10W 68.2(8) . .
O7W Eu1 O10W 100.9(8) . .
O19 Eu1 O10W 130.9(6) . .
O33 Fe2 O31 86.7(4) . .
O33 Fe2 O4 96.5(4) . 2_666
O31 Fe2 O4 96.4(3) . 2_666
O33 Fe2 O34 91.5(4) . .
O31 Fe2 O34 90.6(4) . .
O4 Fe2 O34 169.7(4) 2_666 .
O33 Fe2 O3W 93.4(4) . .
O31 Fe2 O3W 176.7(4) . .
O4 Fe2 O3W 86.9(4) 2_666 .
O34 Fe2 O3W 86.1(4) . .
O33 Fe2 O4W 175.3(4) . .
O31 Fe2 O4W 90.1(4) . .
O4 Fe2 O4W 87.2(4) 2_666 .
O34 Fe2 O4W 85.1(4) . .
O3W Fe2 O4W 89.6(5) . .
C1 O34 Fe2 143.7(16) . .
C1 O35 H35A 109.5 . .
C3 O36 H36A 109.5 . .
C2 N1 H1A 120.0 . .
C2 N1 H1B 120.0 . .
H1A N1 H1B 120.0 . .
O34 C1 O35 125(3) . .
O34 C1 C2 122(2) . .
O35 C1 C2 113(2) . .
O34 C1 O24W 90.9(19) . 2_666
O35 C1 O24W 77.4(18) . 2_666
C2 C1 O24W 108(2) . 2_666
C3 C2 N1 128(3) . .
C3 C2 C1 112(2) . .
N1 C2 C1 105(2) . .
C3 C2 H2A 102.5 . .
N1 C2 H2A 102.5 . .
C1 C2 H2A 102.5 . .
O36 C3 C2 101(2) . .
O36 C3 C4 99(2) . .
C2 C3 C4 110(3) . .
O36 C3 H3A 114.9 . .
C2 C3 H3A 114.9 . .
C4 C3 H3A 114.9 . .
C3 C4 H4A 109.5 . .
C3 C4 H4D 109.5 . .
H4A C4 H4D 109.5 . .
C3 C4 H4B 109.5 . .
H4A C4 H4B 109.5 . .
H4D C4 H4B 109.5 . .

loop_
_geom_bond_atom_site_label_1
_geom_bond_atom_site_label_2
_geom_bond_distance
_geom_bond_site_symmetry_2
Sb1 O2 1.991(8) .
Sb1 O14 2.001(8) .
Sb1 O23 2.003(8) .
W1 O4 1.768(8) .
W1 O1 1.775(9) .
W1 O3 1.791(9) .
W1 O6' 1.96(6) .
W1 O5 2.038(16) .
W1 O6 2.063(14) .
W1 O5' 2.08(6) .
W1 O2 2.231(8) .
W2 O7 1.712(9) .
W2 O10' 1.73(5) .
W2 O6' 1.79(6) .
W2 O8 1.876(8) .
W2 O6 1.892(14) .
W2 O9 1.956(8) .
W2 O10 2.000(12) .
W2 O2 2.349(8) .
W3 O11 1.729(9) .
W3 O5' 1.84(6) .
W3 O10 1.885(14) .
W3 O5 1.887(16) .
W3 O13 1.889(8) .
W3 O12 1.972(8) .
W3 O10' 2.04(6) .
W3 O2 2.350(8) .
W4 O15 1.714(9) .
W4 O17 1.828(8) .
W4 O16 1.936(8) .
W4 O18 1.950(8) .
W4 O13 1.971(8) .
W4 O14 2.289(8) .
W5 O19 1.747(8) .
W5 O12 1.863(8) .
W5 O21 1.885(9) .
W5 O20 1.914(8) .
W5 O18 1.937(8) .
W5 O14 2.251(8) .
W6 O22 1.711(8) .
W6 O9 1.894(8) .
W6 O25 1.904(9) .
W6 O24 1.918(8) .
W6 O21 1.922(9) .
W6 O23 2.310(8) .
W7 O26 1.723(9) .
W7 O28 1.814(8) .
W7 O27 1.913(8) .
W7 O8 1.963(8) .
W7 O25 1.979(8) .
W7 O23 2.304(8) .
W8 O29 1.747(8) .
W8 O31 1.818(9) .
W8 O30 1.894(9) .
W8 O27 1.971(8) .
W8 O24 1.994(8) .
W8 O23 2.233(8) .
W9 O32 1.732(9) .
W9 O33 1.838(8) .
W9 O16 1.933(8) .
W9 O30 1.968(9) .
W9 O20 1.975(8) .
W9 O14 2.298(8) .
Fe1 O17 1.942(8) 2_666
Fe1 O28 1.943(9) .
Fe1 O3 1.974(9) .
Fe1 O1 2.011(9) 2_666
Fe1 O2W 2.061(9) .
Fe1 O1W 2.062(9) .
O5W Eu1 2.410(18) .
O6W Eu1 2.451(11) .
O7W Eu1 2.46(2) .
O8W Eu1 2.443(18) .
O9W Eu1 2.437(14) .
O10W Eu1 2.51(2) .
O11W Eu1 2.455(18) .
O12W Eu1 2.426(14) .
O23W O22W 1.66(5) 2_666
O22W O23W 1.66(5) 2_666
O24W C1 1.89(4) 2_666
O1 Fe1 2.011(9) 2_666
O4 Fe2 1.985(8) 2_666
O17 Fe1 1.942(8) 2_666
O19 Eu1 2.470(9) .
O31 Fe2 1.979(9) .
O33 Fe2 1.933(9) .
Fe2 O4 1.985(8) 2_666
Fe2 O34 2.033(9) .
Fe2 O3W 2.054(10) .
Fe2 O4W 2.069(10) .
O34 C1 1.11(3) .
O35 C1 1.32(3) .
O35 H35A 0.8200 .
O36 C3 1.40(3) .
O36 H36A 0.8200 .
N1 C2 1.468(10) .
N1 H1A 0.8600 .
N1 H1B 0.8600 .
C1 C2 1.54(3) .
C1 O24W 1.89(4) 2_666
C2 C3 1.44(3) .
C2 H2A 0.9800 .
C3 C4 1.60(4) .
C3 H3A 0.9800 .
C4 H4A 0.9600 .
C4 H4D 0.9600 .
C4 H4B 0.9600 .

loop_
_geom_hbond_atom_site_label_D
_geom_hbond_atom_site_label_H
_geom_hbond_atom_site_label_A
_geom_hbond_distance_DH
_geom_hbond_distance_HA
_geom_hbond_distance_DA
_geom_hbond_angle_DHA
_geom_hbond_site_symmetry_A
O35 H35A O4W 0.82 2.37 3.08(2) 144.4 .
O35 H35A O25W 0.82 2.47 3.12(2) 136.6 2_656
O36 H36A O24W 0.82 1.80 2.58(3) 158.4 2_666
O36 H36A O12W 0.82 2.34 2.81(2) 117.3 2_655
N1 H1A O22W 0.86 2.15 2.97(5) 160.2 2_655
N1 H1B O30 0.86 2.35 3.12(2) 150.2 .
N1 H1B O29 0.86 2.39 3.06(2) 135.4 .
